data_4127285
loop_
_publ_author_name
'Yu, Mei-Hui'
'Space, Brian'
'Franz, Douglas'
'Zhou, Wei'
'He, Chaohui'
'Li, Libo'
'Krishna, Rajamani'
'Chang, Ze'
'Li, Wei'
'Hu, Tong-Liang'
'Bu, Xian-He'

_publ_section_title
;
 Enhanced Gas Uptake in a Microporous Metal-Organic Framework <i>via</i> a
 Sorbate Induced-Fit Mechanism.
;
_journal_name_full 'Journal of the American Chemical Society'
_journal_paper_doi 10.1021/jacs.9b07807
_journal_year 2019
_chemical_formula_sum 'C15 H6 Cu F N O8'
_chemical_formula_weight 410.76
_space_group_crystal_system monoclinic
_space_group_IT_number 14
_space_group_name_Hall '-P 2ybc'
_space_group_name_H-M_alt 'P 1 21/c 1'
_symmetry_space_group_name_Hall '-P 2ybc'
_symmetry_space_group_name_H-M 'P 1 21/c 1'
_atom_sites_solution_hydrogens geom
_audit_creation_method SHELXL-2016/6
_cell_angle_alpha 90
_cell_angle_beta 108.725(9)
_cell_angle_gamma 90
_cell_formula_units_Z 4
_cell_length_a 10.5570(8)
_cell_length_b 11.4035(9)
_cell_length_c 14.3239(12)
_cell_measurement_reflns_used 3281
_cell_measurement_temperature 195
_cell_measurement_theta_max 74.2520
_cell_measurement_theta_min 4.4110
_cell_volume 1633.1(2)
_computing_structure_refinement 'SHELXL-2016/6 (Sheldrick, 2016)'
_computing_structure_solution 'SHELXT 2014/5 (Sheldrick, 2014)'
_diffrn_ambient_temperature 195
_diffrn_measured_fraction_theta_full 0.994
_diffrn_measured_fraction_theta_max 0.960
_diffrn_measurement_device_type 'XtaLAB Pro: Kappa single'
_diffrn_radiation_type CuK\a
_diffrn_radiation_wavelength 1.54184
_diffrn_reflns_av_R_equivalents 0.0607
_diffrn_reflns_av_unetI/netI 0.0527
_diffrn_reflns_Laue_measured_fraction_full 0.994
_diffrn_reflns_Laue_measured_fraction_max 0.960
_diffrn_reflns_limit_h_max 13
_diffrn_reflns_limit_h_min -11
_diffrn_reflns_limit_k_max 13
_diffrn_reflns_limit_k_min -14
_diffrn_reflns_limit_l_max 13
_diffrn_reflns_limit_l_min -17
_diffrn_reflns_number 7937
_diffrn_reflns_point_group_measured_fraction_full 0.994
_diffrn_reflns_point_group_measured_fraction_max 0.960
_diffrn_reflns_theta_full 67.684
_diffrn_reflns_theta_max 74.695
_diffrn_reflns_theta_min 4.422
_exptl_absorpt_coefficient_mu 2.431
_exptl_absorpt_correction_T_max 1.00000
_exptl_absorpt_correction_T_min 0.29948
_exptl_absorpt_correction_type multi-scan
_exptl_crystal_colour blue
_exptl_crystal_density_diffrn 1.671
_exptl_crystal_description rhombus
_exptl_crystal_F_000 820
_exptl_crystal_size_max 0.120
_exptl_crystal_size_mid 0.100
_exptl_crystal_size_min 0.060
_refine_diff_density_max 0.966
_refine_diff_density_min -0.823
_refine_diff_density_rms 0.159
_refine_ls_extinction_method none
_refine_ls_goodness_of_fit_ref 1.061
_refine_ls_hydrogen_treatment constr
_refine_ls_matrix_type full
_refine_ls_number_parameters 235
_refine_ls_number_reflns 3214
_refine_ls_number_restraints 2
_refine_ls_restrained_S_all 1.061
_refine_ls_R_factor_all 0.0939
_refine_ls_R_factor_gt 0.0780
_refine_ls_shift/su_max 0.001
_refine_ls_shift/su_mean 0.000
_refine_ls_structure_factor_coef Fsqd
_refine_ls_weighting_details 'w=1/[\s^2^(Fo^2^)+(0.1490P)^2^+1.9093P] where P=(Fo^2^+2Fc^2^)/3'
_refine_ls_weighting_scheme calc
_refine_ls_wR_factor_gt 0.2068
_refine_ls_wR_factor_ref 0.2265
_reflns_Friedel_coverage 0.000
_reflns_number_gt 2490
_reflns_number_total 3214
_reflns_threshold_expression 'I > 2\s(I)'
_cod_data_source_file NKU-FlexMOF-1a-CO2.cif
_cod_data_source_block NKU-FlexMOF-1a-CO2
_cod_database_code 4127285
_shelx_shelxl_version_number 2016/6
_shelx_space_group_comment
;
The symmetry employed for this shelxl refinement is uniquely defined
by the following loop, which should always be used as a source of
symmetry information in preference to the above space-group names.
They are only intended as comments.
;
_shelx_estimated_absorpt_t_min 0.462
_shelx_estimated_absorpt_t_max 0.634

loop_
_space_group_symop_operation_xyz
'x, y, z'
'-x, y+1/2, -z+1/2'
'-x, -y, -z'
'x, -y-1/2, z-1/2'

loop_
_atom_site_label
_atom_site_type_symbol
_atom_site_fract_x
_atom_site_fract_y
_atom_site_fract_z
_atom_site_U_iso_or_equiv
_atom_site_adp_type
_atom_site_occupancy
_atom_site_site_symmetry_order
_atom_site_calc_flag
_atom_site_refinement_flags_posn
_atom_site_refinement_flags_adp
Cu1 Cu 1.09600(6) 0.07827(6) 0.51250(5) 0.0355(3) Uani 1 1 d . .
O1 O 0.9748(3) 0.1662(3) 0.5664(3) 0.0433(8) Uani 1 1 d . .
O2 O 0.8058(3) 0.0372(3) 0.5399(3) 0.0456(8) Uani 1 1 d . .
F1 F 0.1733(3) 0.5423(3) 0.5072(3) 0.0694(11) Uani 1 1 d . .
O3 O 0.9821(3) 0.3816(3) 0.8773(3) 0.0451(8) Uani 1 1 d . .
O4 O 0.8143(3) 0.5105(3) 0.8565(2) 0.0446(8) Uani 1 1 d . .
N1 N 0.2197(4) 0.2322(4) 0.5233(3) 0.0409(9) Uani 1 1 d . .
C1 C 0.8617(4) 0.1346(4) 0.5687(4) 0.0393(10) Uani 1 1 d . .
C2 C 0.7893(4) 0.2198(4) 0.6126(4) 0.0403(10) Uani 1 1 d . .
C4 C 0.7946(5) 0.3637(4) 0.7364(4) 0.0398(10) Uani 1 1 d . .
C3 C 0.8602(4) 0.2861(5) 0.6933(4) 0.0424(11) Uani 1 1 d . .
H3 H 0.952702 0.278585 0.718897 0.051 Uiso 1 1 calc R U
C7 C 0.6500(4) 0.2309(4) 0.5744(4) 0.0414(10) Uani 1 1 d . .
H7 H 0.601726 0.184027 0.521928 0.050 Uiso 1 1 calc R U
C5 C 0.6567(5) 0.3786(5) 0.6968(4) 0.0410(10) Uani 1 1 d . .
H5 H 0.613028 0.432409 0.724610 0.049 Uiso 1 1 calc R U
C6 C 0.5837(4) 0.3116(5) 0.6144(4) 0.0404(10) Uani 1 1 d . .
C8 C 0.8693(5) 0.4245(4) 0.8299(4) 0.0408(10) Uani 1 1 d . .
C9 C 0.4360(4) 0.3248(5) 0.5746(4) 0.0406(10) Uani 1 1 d . .
C13 C 0.3745(5) 0.4341(5) 0.5581(4) 0.0459(12) Uani 1 1 d . .
H13 H 0.424948 0.502626 0.569750 0.055 Uiso 1 1 calc R U
C10 C 0.3530(4) 0.2262(4) 0.5554(4) 0.0406(10) Uani 1 1 d . .
H10 H 0.392755 0.152479 0.565468 0.049 Uiso 1 1 calc R U
C12 C 0.2357(5) 0.4381(5) 0.5239(5) 0.0513(13) Uani 1 1 d . .
C11 C 0.1616(5) 0.3373(5) 0.5064(4) 0.0471(12) Uani 1 1 d . .
H11 H 0.068830 0.342148 0.482185 0.057 Uiso 1 1 calc R U
O6 O 0.5728(10) 0.6731(8) 0.6908(7) 0.134(3) Uani 1 1 d . .
C14 C 0.6816(12) 0.6992(10) 0.7050(8) 0.101(3) Uani 1 1 d . .
O5 O 0.7843(11) 0.7273(15) 0.7174(10) 0.209(7) Uani 1 1 d . .
O7 O 0.655(3) 0.981(2) 0.698(2) 0.358(18) Uani 1 1 d D .
C15 C 0.757(3) 0.974(6) 0.750(3) 0.63(7) Uani 1 1 d D .
O8 O 0.862(3) 1.0054(11) 0.7732(11) 0.272(12) Uani 1 1 d D .

loop_
_atom_site_aniso_label
_atom_site_aniso_U_11
_atom_site_aniso_U_22
_atom_site_aniso_U_33
_atom_site_aniso_U_23
_atom_site_aniso_U_13
_atom_site_aniso_U_12
Cu1 0.0223(4) 0.0410(4) 0.0376(4) 0.0000(3) 0.0017(3) 0.0000(2)
O1 0.0267(15) 0.0482(19) 0.055(2) -0.0085(15) 0.0129(14) -0.0011(13)
O2 0.0291(15) 0.051(2) 0.055(2) -0.0125(16) 0.0100(15) -0.0020(15)
F1 0.0369(16) 0.0467(18) 0.117(3) 0.0110(19) 0.0132(18) 0.0063(14)
O3 0.0319(16) 0.0518(19) 0.0427(18) -0.0069(15) -0.0005(14) 0.0046(14)
O4 0.0292(15) 0.052(2) 0.0445(18) -0.0090(15) 0.0004(14) 0.0039(14)
N1 0.0250(17) 0.045(2) 0.046(2) 0.0001(17) 0.0026(15) -0.0028(15)
C1 0.027(2) 0.045(3) 0.040(2) -0.0012(19) 0.0038(18) 0.0003(18)
C2 0.028(2) 0.046(3) 0.044(2) -0.001(2) 0.0061(18) 0.0028(18)
C4 0.030(2) 0.044(3) 0.038(2) 0.0016(19) 0.0007(18) -0.0003(18)
C3 0.027(2) 0.049(3) 0.045(3) -0.003(2) 0.0033(19) -0.0010(19)
C7 0.027(2) 0.048(3) 0.041(2) -0.005(2) -0.0008(18) -0.0020(18)
C5 0.030(2) 0.044(2) 0.045(3) -0.006(2) 0.0067(19) -0.0008(19)
C6 0.025(2) 0.049(3) 0.041(2) -0.005(2) 0.0030(18) -0.0041(18)
C8 0.029(2) 0.045(3) 0.042(2) -0.0052(19) 0.0038(19) -0.0024(18)
C9 0.026(2) 0.049(3) 0.041(2) -0.006(2) 0.0025(18) -0.0028(19)
C13 0.029(2) 0.046(3) 0.058(3) -0.001(2) 0.007(2) -0.0017(19)
C10 0.025(2) 0.045(2) 0.046(2) 0.000(2) 0.0036(18) 0.0016(18)
C12 0.030(2) 0.050(3) 0.066(3) 0.003(2) 0.005(2) 0.006(2)
C11 0.027(2) 0.046(3) 0.060(3) 0.003(2) 0.003(2) 0.0029(19)
O6 0.120(6) 0.125(7) 0.136(7) -0.010(5) 0.011(5) -0.011(5)
C14 0.089(7) 0.101(7) 0.101(7) 0.006(5) 0.015(6) -0.010(6)
O5 0.113(7) 0.319(18) 0.166(10) 0.126(11) 0.004(7) -0.041(9)
O7 0.46(3) 0.25(2) 0.54(4) 0.24(3) 0.40(3) 0.15(2)
C15 1.02(18) 0.61(11) 0.55(9) 0.40(8) 0.66(12) 0.40(10)
O8 0.62(4) 0.115(8) 0.176(10) 0.057(8) 0.255(16) 0.098(14)

loop_
_atom_type_symbol
_atom_type_description
_atom_type_scat_dispersion_real
_atom_type_scat_dispersion_imag
_atom_type_scat_source
C C 0.0181 0.0091 'International Tables Vol C Tables 4.2.6.8 and 6.1.1.4'
H H 0.0000 0.0000 'International Tables Vol C Tables 4.2.6.8 and 6.1.1.4'
N N 0.0311 0.0180 'International Tables Vol C Tables 4.2.6.8 and 6.1.1.4'
O O 0.0492 0.0322 'International Tables Vol C Tables 4.2.6.8 and 6.1.1.4'
F F 0.0727 0.0534 'International Tables Vol C Tables 4.2.6.8 and 6.1.1.4'
Cu Cu -1.9646 0.5888 'International Tables Vol C Tables 4.2.6.8 and 6.1.1.4'

loop_
_geom_angle_atom_site_label_1
_geom_angle_atom_site_label_2
_geom_angle_atom_site_label_3
_geom_angle
_geom_angle_site_symmetry_1
_geom_angle_site_symmetry_3
O2 Cu1 O1 168.27(15) 3_756 .
O2 Cu1 O4 87.12(16) 3_756 2_746
O1 Cu1 O4 90.02(16) . 2_746
O2 Cu1 O3 90.61(16) 3_756 4_565
O1 Cu1 O3 89.92(16) . 4_565
O4 Cu1 O3 168.44(15) 2_746 4_565
O2 Cu1 N1 100.97(15) 3_756 1_655
O1 Cu1 N1 90.71(15) . 1_655
O4 Cu1 N1 98.94(15) 2_746 1_655
O3 Cu1 N1 92.62(15) 4_565 1_655
O2 Cu1 Cu1 88.36(11) 3_756 3_756
O1 Cu1 Cu1 80.21(10) . 3_756
O4 Cu1 Cu1 88.70(10) 2_746 3_756
O3 Cu1 Cu1 79.90(11) 4_565 3_756
N1 Cu1 Cu1 168.17(11) 1_655 3_756
C1 O1 Cu1 127.4(3) . .
C1 O2 Cu1 117.7(3) . 3_756
C8 O3 Cu1 127.4(3) . 4_566
C8 O4 Cu1 117.8(3) . 2_756
C11 N1 C10 118.8(4) . .
C11 N1 Cu1 119.0(3) . 1_455
C10 N1 Cu1 121.9(3) . 1_455
O1 C1 O2 126.2(5) . .
O1 C1 C2 116.3(4) . .
O2 C1 C2 117.5(4) . .
C3 C2 C7 119.7(4) . .
C3 C2 C1 119.7(4) . .
C7 C2 C1 120.6(4) . .
C3 C4 C5 120.3(4) . .
C3 C4 C8 120.1(4) . .
C5 C4 C8 119.4(4) . .
C2 C3 C4 120.5(4) . .
C2 C3 H3 119.8 . .
C4 C3 H3 119.8 . .
C6 C7 C2 120.3(4) . .
C6 C7 H7 119.8 . .
C2 C7 H7 119.8 . .
C4 C5 C6 119.6(5) . .
C4 C5 H5 120.2 . .
C6 C5 H5 120.2 . .
C7 C6 C5 119.5(4) . .
C7 C6 C9 121.0(4) . .
C5 C6 C9 119.4(4) . .
O4 C8 O3 125.8(4) . .
O4 C8 C4 118.2(4) . .
O3 C8 C4 116.0(4) . .
C13 C9 C10 117.3(4) . .
C13 C9 C6 122.1(4) . .
C10 C9 C6 120.5(4) . .
C12 C13 C9 118.2(5) . .
C12 C13 H13 120.9 . .
C9 C13 H13 120.9 . .
N1 C10 C9 123.5(5) . .
N1 C10 H10 118.2 . .
C9 C10 H10 118.2 . .
F1 C12 C11 119.5(5) . .
F1 C12 C13 119.6(5) . .
C11 C12 C13 120.9(5) . .
N1 C11 C12 121.3(4) . .
N1 C11 H11 119.3 . .
C12 C11 H11 119.3 . .
O5 C14 O6 177.9(15) . .
O7 C15 O8 148(6) . .

loop_
_geom_bond_atom_site_label_1
_geom_bond_atom_site_label_2
_geom_bond_distance
_geom_bond_site_symmetry_2
Cu1 O2 1.967(4) 3_756
Cu1 O1 1.968(3) .
Cu1 O4 1.969(3) 2_746
Cu1 O3 1.977(3) 4_565
Cu1 N1 2.163(4) 1_655
Cu1 Cu1 2.6376(13) 3_756
O1 C1 1.257(6) .
O2 C1 1.264(6) .
F1 C12 1.341(6) .
O3 C8 1.265(6) .
O4 C8 1.259(6) .
N1 C11 1.333(7) .
N1 C10 1.334(6) .
C1 C2 1.494(7) .
C2 C3 1.383(7) .
C2 C7 1.401(6) .
C4 C3 1.384(7) .
C4 C5 1.393(6) .
C4 C8 1.490(7) .
C3 H3 0.9300 .
C7 C6 1.386(7) .
C7 H7 0.9300 .
C5 C6 1.409(7) .
C5 H5 0.9300 .
C6 C9 1.486(6) .
C9 C13 1.390(7) .
C9 C10 1.398(7) .
C13 C12 1.389(7) .
C13 H13 0.9300 .
C10 H10 0.9300 .
C12 C11 1.368(8) .
C11 H11 0.9300 .
O6 C14 1.140(14) .
C14 O5 1.089(14) .
O7 C15 1.102(10) .
C15 O8 1.103(10) .

loop_
_geom_torsion_atom_site_label_1
_geom_torsion_atom_site_label_2
_geom_torsion_atom_site_label_3
_geom_torsion_atom_site_label_4
_geom_torsion
_geom_torsion_site_symmetry_1
Cu1 O1 C1 O2 2.9(8) .
Cu1 O1 C1 C2 -179.0(3) .
Cu1 O2 C1 O1 0.8(7) 3_756
Cu1 O2 C1 C2 -177.3(3) 3_756
O1 C1 C2 C3 -37.6(7) .
O2 C1 C2 C3 140.7(5) .
O1 C1 C2 C7 144.1(5) .
O2 C1 C2 C7 -37.6(7) .
C7 C2 C3 C4 -0.2(8) .
C1 C2 C3 C4 -178.6(5) .
C5 C4 C3 C2 -2.1(8) .
C8 C4 C3 C2 173.0(5) .
C3 C2 C7 C6 2.8(8) .
C1 C2 C7 C6 -178.9(5) .
C3 C4 C5 C6 1.9(8) .
C8 C4 C5 C6 -173.2(5) .
C2 C7 C6 C5 -2.9(8) .
C2 C7 C6 C9 179.8(5) .
C4 C5 C6 C7 0.6(8) .
C4 C5 C6 C9 178.0(5) .
Cu1 O4 C8 O3 -4.9(7) 2_756
Cu1 O4 C8 C4 172.8(3) 2_756
Cu1 O3 C8 O4 8.1(8) 4_566
Cu1 O3 C8 C4 -169.6(3) 4_566
C3 C4 C8 O4 166.1(5) .
C5 C4 C8 O4 -18.8(7) .
C3 C4 C8 O3 -15.9(7) .
C5 C4 C8 O3 159.1(5) .
C7 C6 C9 C13 -135.9(6) .
C5 C6 C9 C13 46.8(7) .
C7 C6 C9 C10 46.4(7) .
C5 C6 C9 C10 -130.9(5) .
C10 C9 C13 C12 -0.1(8) .
C6 C9 C13 C12 -177.8(5) .
C11 N1 C10 C9 1.6(8) .
Cu1 N1 C10 C9 -172.1(4) 1_455
C13 C9 C10 N1 -0.6(8) .
C6 C9 C10 N1 177.2(5) .
C9 C13 C12 F1 -179.9(5) .
C9 C13 C12 C11 -0.3(9) .
C10 N1 C11 C12 -1.9(8) .
Cu1 N1 C11 C12 171.9(5) 1_455
F1 C12 C11 N1 -179.1(6) .
C13 C12 C11 N1 1.3(9) .
